data_1508582
loop_
_publ_author_name
'Ottenbacher, Roman V.'
'Samsonenko, Denis G.'
'Talsi, Evgenii P.'
'Bryliakov, Konstantin P.'

_publ_section_title
;
 Highly efficient, regioselective, and stereospecific oxidation of
 aliphatic C-H groups with H2O2, catalyzed by aminopyridine manganese
 complexes.
;
_journal_issue 17
_journal_name_full 'Organic letters'
_journal_page_first 4310
_journal_page_last 4313
_journal_paper_doi 10.1021/ol3015122
_journal_volume 14
_journal_year 2012
_chemical_absolute_configuration rmad
_chemical_formula_moiety 'C20 H24 F6 Mn N4 O6 S2'
_chemical_formula_structural 'Mn (C18 H24 N4) (C F3 S O3)2'
_chemical_formula_sum 'C20 H24 F6 Mn N4 O6 S2'
_chemical_formula_weight 649.49
_chemical_name_common '[(S)-(pmpp)Mn(CF3SO3)2'
_chemical_name_systematic
; 
(S)-N-methyl(pyridin-2-yl)-N-((1-(pyridin-2-ylmethyl)pyrrolidin-2-yl)methyl)
methanamine manganese(II) bis(trifluoromethanesulfonate) 
;
_space_group_IT_number 4
_symmetry_cell_setting monoclinic
_symmetry_space_group_name_Hall 'P 2yb'
_symmetry_space_group_name_H-M 'P 1 21 1'
_atom_sites_solution_hydrogens geom
_atom_sites_solution_primary direct
_atom_sites_solution_secondary difmap
_audit_creation_method SHELXL-97
_cell_angle_alpha 90.00
_cell_angle_beta 90.662(1)
_cell_angle_gamma 90.00
_cell_formula_units_Z 4
_cell_length_a 8.5922(3)
_cell_length_b 27.9843(8)
_cell_length_c 11.0408(3)
_cell_measurement_reflns_used 9904
_cell_measurement_temperature 100(2)
_cell_measurement_theta_max 28.27
_cell_measurement_theta_min 2.35
_cell_volume 2654.55(14)
_computing_cell_refinement 'SAINT (Bruker-AXS, 2004)'
_computing_data_collection 'APEX2 (Bruker-AXS, 2004)'
_computing_data_reduction 'SAINT (Bruker-AXS, 2004)'
_computing_molecular_graphics 'SHELXTL (Bruker-AXS, 2004)'
_computing_publication_material 'CIFTAB-97 (Sheldrick, 1998)'
_computing_structure_refinement 'SHELXL-97 (Sheldrick, 1998)'
_computing_structure_solution 'SHELXS-97 (Sheldrick, 1998)'
_diffrn_ambient_temperature 100(2)
_diffrn_detector_area_resol_mean 25
_diffrn_measured_fraction_theta_full 0.998
_diffrn_measured_fraction_theta_max 0.981
_diffrn_measurement_device_type 'Bruker Apex Duo'
_diffrn_measurement_method '\f scans'
_diffrn_radiation_monochromator graphite
_diffrn_radiation_probe x-ray
_diffrn_radiation_source 'fine-focus sealed tube'
_diffrn_radiation_type MoK\a
_diffrn_radiation_wavelength 0.71073
_diffrn_reflns_av_R_equivalents 0.0193
_diffrn_reflns_av_sigmaI/netI 0.0458
_diffrn_reflns_limit_h_max 10
_diffrn_reflns_limit_h_min -11
_diffrn_reflns_limit_k_max 37
_diffrn_reflns_limit_k_min -23
_diffrn_reflns_limit_l_max 14
_diffrn_reflns_limit_l_min -11
_diffrn_reflns_number 17555
_diffrn_reflns_theta_full 25.00
_diffrn_reflns_theta_max 28.42
_diffrn_reflns_theta_min 1.84
_diffrn_standards_decay_% 0
_diffrn_standards_interval_count 0
_diffrn_standards_interval_time 0
_diffrn_standards_number 0
_exptl_absorpt_coefficient_mu 0.740
_exptl_absorpt_correction_T_max 0.9164
_exptl_absorpt_correction_T_min 0.7976
_exptl_absorpt_correction_type multi-scan
_exptl_absorpt_process_details 'SADABS (Bruker-AXS, 2004)'
_exptl_crystal_colour colorless
_exptl_crystal_density_diffrn 1.625
_exptl_crystal_density_method 'not measured'
_exptl_crystal_description block
_exptl_crystal_F_000 1324
_exptl_crystal_size_max 0.32
_exptl_crystal_size_mid 0.22
_exptl_crystal_size_min 0.12
_refine_diff_density_max 1.202
_refine_diff_density_min -0.485
_refine_diff_density_rms 0.064
_refine_ls_abs_structure_details 'Flack H D (1983), Acta Cryst. A39, 876-881'
_refine_ls_abs_structure_Flack 0.031(11)
_refine_ls_extinction_method none
_refine_ls_goodness_of_fit_ref 1.033
_refine_ls_hydrogen_treatment constr
_refine_ls_matrix_type full
_refine_ls_number_parameters 750
_refine_ls_number_reflns 10728
_refine_ls_number_restraints 127
_refine_ls_restrained_S_all 1.054
_refine_ls_R_factor_all 0.0382
_refine_ls_R_factor_gt 0.0338
_refine_ls_shift/su_max 0.001
_refine_ls_shift/su_mean 0.000
_refine_ls_structure_factor_coef Fsqd
_refine_ls_weighting_details 'calc w=1/[\s^2^(Fo^2^)+(0.0425P)^2^+0.3254P] where P=(Fo^2^+2Fc^2^)/3'
_refine_ls_weighting_scheme calc
_refine_ls_wR_factor_gt 0.0798
_refine_ls_wR_factor_ref 0.0813
_reflns_number_gt 9873
_reflns_number_total 10728
_reflns_threshold_expression >2\s(I)
_cod_data_source_file ol3015122_si_002.cif
_cod_data_source_block mn_b_1
_cod_depositor_comments
;
The following automatic conversions were performed:

'_symmetry_cell_setting' value 'Monoclinic' changed to 'monoclinic'
according to /home/saulius/struct/CIF-dictionaries/cif_core.dic
dictionary named 'cif_core.dic' version 2.4.2 from 2011-04-26.

Automatic conversion script
Id: cif_fix_values 1891 2012-01-12 08:04:46Z andrius 
;
_cod_original_sg_symbol_H-M 'P 21'
_cod_database_code 1508582

loop_
_symmetry_equiv_pos_as_xyz
'x, y, z'
'-x, y+1/2, -z'

loop_
_atom_site_label
_atom_site_type_symbol
_atom_site_fract_x
_atom_site_fract_y
_atom_site_fract_z
_atom_site_U_iso_or_equiv
_atom_site_adp_type
_atom_site_occupancy
_atom_site_symmetry_multiplicity
_atom_site_calc_flag
_atom_site_refinement_flags
_atom_site_disorder_assembly
_atom_site_disorder_group
Mn1 Mn 0.75118(5) 0.481265(15) 0.57960(3) 0.01502(9) Uani 1 1 d . A .
N11 N 0.6397(3) 0.40836(8) 0.5816(2) 0.0186(5) Uani 1 1 d . . .
C101 C 0.5406(4) 0.39183(12) 0.6651(3) 0.0278(7) Uani 1 1 d . . .
H101 H 0.5217 0.4107 0.7349 0.033 Uiso 1 1 calc R . .
C102 C 0.4653(4) 0.34860(12) 0.6535(3) 0.0319(8) Uani 1 1 d . . .
H102 H 0.3938 0.3383 0.7132 0.038 Uiso 1 1 calc R . .
C103 C 0.4954(4) 0.32030(12) 0.5534(3) 0.0281(7) Uani 1 1 d . . .
H103 H 0.4449 0.2904 0.5430 0.034 Uiso 1 1 calc R . .
C104 C 0.6005(4) 0.33657(10) 0.4689(3) 0.0200(6) Uani 1 1 d . . .
H104 H 0.6258 0.3174 0.4009 0.024 Uiso 1 1 calc R . .
C105 C 0.6684(3) 0.38112(10) 0.4842(2) 0.0159(6) Uani 1 1 d . . .
C106 C 0.7707(3) 0.40185(10) 0.3867(2) 0.0168(6) Uani 1 1 d . . .
H10A H 0.8315 0.3758 0.3492 0.020 Uiso 1 1 calc R . .
H10B H 0.7042 0.4164 0.3228 0.020 Uiso 1 1 calc R . .
N12 N 0.8793(3) 0.43857(8) 0.4356(2) 0.0151(5) Uani 1 1 d . . .
C107 C 0.9521(3) 0.46520(10) 0.3337(3) 0.0188(6) Uani 1 1 d . . .
H10C H 0.9977 0.4956 0.3630 0.023 Uiso 1 1 calc R . .
H10D H 0.8738 0.4724 0.2698 0.023 Uiso 1 1 calc R . .
C108 C 1.0794(3) 0.43223(11) 0.2846(3) 0.0233(7) Uani 1 1 d . . .
H10E H 1.1672 0.4511 0.2523 0.028 Uiso 1 1 calc R . .
H10F H 1.0375 0.4114 0.2196 0.028 Uiso 1 1 calc R . .
C109 C 1.1318(4) 0.40248(12) 0.3950(3) 0.0264(7) Uani 1 1 d . . .
H10G H 1.2393 0.4111 0.4199 0.032 Uiso 1 1 calc R . .
H10H H 1.1286 0.3679 0.3758 0.032 Uiso 1 1 calc R . .
C110 C 1.0163(3) 0.41443(11) 0.4967(3) 0.0207(6) Uani 1 1 d . . .
H110 H 0.9814 0.3843 0.5368 0.025 Uiso 1 1 calc R . .
C111 C 1.0889(4) 0.44801(11) 0.5909(3) 0.0229(6) Uani 1 1 d . . .
H11A H 1.1769 0.4315 0.6318 0.027 Uiso 1 1 calc R . .
H11B H 1.1308 0.4765 0.5494 0.027 Uiso 1 1 calc R . .
N13 N 0.9754(3) 0.46359(9) 0.6833(2) 0.0206(5) Uani 1 1 d . . .
C112 C 0.9562(4) 0.42683(11) 0.7766(3) 0.0282(7) Uani 1 1 d . . .
H11C H 0.9212 0.3970 0.7386 0.042 Uiso 1 1 calc R . .
H11D H 0.8786 0.4374 0.8351 0.042 Uiso 1 1 calc R . .
H11E H 1.0559 0.4215 0.8184 0.042 Uiso 1 1 calc R . .
C113 C 1.0290(4) 0.50859(10) 0.7406(3) 0.0240(7) Uani 1 1 d . . .
H11F H 1.1394 0.5052 0.7658 0.029 Uiso 1 1 calc R . .
H11G H 0.9673 0.5147 0.8142 0.029 Uiso 1 1 calc R . .
C114 C 1.0130(3) 0.55067(10) 0.6554(2) 0.0184(6) Uani 1 1 d . . .
C115 C 1.1131(4) 0.58931(11) 0.6612(3) 0.0222(6) Uani 1 1 d . . .
H115 H 1.1996 0.5890 0.7156 0.027 Uiso 1 1 calc R . .
C116 C 1.0862(4) 0.62848(11) 0.5869(3) 0.0244(7) Uani 1 1 d . . .
H116 H 1.1524 0.6556 0.5909 0.029 Uiso 1 1 calc R . .
C117 C 0.9615(4) 0.62736(11) 0.5070(3) 0.0225(6) Uani 1 1 d . . .
H117 H 0.9401 0.6537 0.4551 0.027 Uiso 1 1 calc R . .
C118 C 0.8684(4) 0.58712(11) 0.5042(3) 0.0202(6) Uani 1 1 d . . .
H118 H 0.7834 0.5862 0.4484 0.024 Uiso 1 1 calc R . .
N14 N 0.8923(3) 0.54908(9) 0.5769(2) 0.0175(5) Uani 1 1 d . . .
O111 O 0.5606(3) 0.50917(9) 0.4757(2) 0.0332(6) Uani 1 1 d . . .
O112 O 0.6486(3) 0.54184(9) 0.2864(2) 0.0342(6) Uani 1 1 d . . .
O113 O 0.4476(3) 0.48085(10) 0.2858(2) 0.0398(6) Uani 1 1 d . . .
S11 S 0.52360(9) 0.51870(3) 0.34928(6) 0.02124(15) Uani 1 1 d . . .
C11 C 0.3765(4) 0.56521(12) 0.3640(3) 0.0263(7) Uani 1 1 d . . .
F111 F 0.2462(2) 0.54859(9) 0.4098(2) 0.0491(6) Uani 1 1 d . . .
F112 F 0.4254(3) 0.60072(7) 0.4317(2) 0.0536(7) Uani 1 1 d . . .
F113 F 0.3424(3) 0.58340(11) 0.2549(2) 0.0695(9) Uani 1 1 d . . .
O121 O 0.6410(3) 0.49807(8) 0.74979(19) 0.0296(5) Uani 1 1 d U . .
O122 O 0.4591(3) 0.56350(9) 0.7874(2) 0.0349(6) Uani 1 1 d U . .
O123 O 0.7273(5) 0.57098(13) 0.8339(4) 0.0261(9) Uani 0.554(2) 1 d PU A 1
S12 S 0.59609(17) 0.53969(5) 0.81630(11) 0.0184(4) Uani 0.554(2) 1 d PU A 1
O124 O 0.3850(5) 0.4822(2) 0.8058(5) 0.0309(12) Uani 0.446(2) 1 d PU A 2
S13 S 0.5108(2) 0.51671(6) 0.81127(13) 0.0173(5) Uani 0.446(2) 1 d PU A 2
C12 C 0.5659(4) 0.51553(12) 0.9679(3) 0.0272(7) Uani 1 1 d U . .
F121 F 0.6730(7) 0.49035(18) 1.0112(5) 0.0443(13) Uani 0.554(2) 1 d PU A 1
F122 F 0.5294(5) 0.55203(12) 1.0430(3) 0.0263(8) Uani 0.554(2) 1 d PU A 1
F123 F 0.4300(5) 0.48891(14) 0.9656(3) 0.0460(10) Uani 0.554(2) 1 d PU A 1
F131 F 0.6263(8) 0.4706(2) 0.9965(6) 0.0360(14) Uani 0.446(2) 1 d PU A 2
F132 F 0.4564(6) 0.5246(2) 1.0394(4) 0.0441(13) Uani 0.446(2) 1 d PU A 2
F133 F 0.6912(6) 0.54565(16) 0.9880(4) 0.0406(11) Uani 0.446(2) 1 d PU A 2
Mn2 Mn 0.13637(5) 0.233751(14) 0.99939(4) 0.01471(9) Uani 1 1 d . . .
N21 N 0.2523(3) 0.30349(8) 1.03160(19) 0.0135(5) Uani 1 1 d . . .
C201 C 0.2563(3) 0.34074(10) 0.9542(2) 0.0152(5) Uani 1 1 d . . .
H201 H 0.2132 0.3364 0.8753 0.018 Uiso 1 1 calc R . .
C202 C 0.3190(3) 0.38449(10) 0.9826(3) 0.0176(6) Uani 1 1 d . . .
H202 H 0.3183 0.4097 0.9251 0.021 Uiso 1 1 calc R . .
C203 C 0.3837(3) 0.39105(10) 1.0978(3) 0.0179(6) Uani 1 1 d . . .
H203 H 0.4277 0.4209 1.1207 0.021 Uiso 1 1 calc R . .
C204 C 0.3825(3) 0.35317(10) 1.1778(3) 0.0190(6) Uani 1 1 d . . .
H204 H 0.4269 0.3567 1.2565 0.023 Uiso 1 1 calc R . .
C205 C 0.3162(3) 0.30986(10) 1.1431(2) 0.0161(5) Uani 1 1 d . . .
C206 C 0.3037(4) 0.26966(10) 1.2322(2) 0.0206(6) Uani 1 1 d . . .
H20A H 0.3992 0.2688 1.2833 0.025 Uiso 1 1 calc R . .
H20B H 0.2143 0.2757 1.2858 0.025 Uiso 1 1 calc R . .
N22 N 0.2830(3) 0.22260(8) 1.1723(2) 0.0183(5) Uani 1 1 d . . .
C207 C 0.2303(4) 0.18673(12) 1.2625(3) 0.0269(7) Uani 1 1 d . . .
H20C H 0.1842 0.1586 1.2215 0.032 Uiso 1 1 calc R . .
H20D H 0.1519 0.2008 1.3171 0.032 Uiso 1 1 calc R . .
C208 C 0.3807(4) 0.17241(14) 1.3351(3) 0.0394(9) Uani 1 1 d . . .
H20E H 0.3926 0.1922 1.4090 0.047 Uiso 1 1 calc R . .
H20F H 0.3773 0.1383 1.3589 0.047 Uiso 1 1 calc R . .
C209 C 0.5152(4) 0.18176(13) 1.2466(3) 0.0334(8) Uani 1 1 d . . .
H20G H 0.5685 0.1515 1.2259 0.040 Uiso 1 1 calc R . .
H20H H 0.5923 0.2040 1.2829 0.040 Uiso 1 1 calc R . .
C210 C 0.4381(4) 0.20412(10) 1.1325(3) 0.0206(6) Uani 1 1 d . . .
H210 H 0.5032 0.2313 1.1031 0.025 Uiso 1 1 calc R . .
C211 C 0.4150(4) 0.16776(10) 1.0306(3) 0.0220(6) Uani 1 1 d . . .
H21A H 0.5175 0.1549 1.0067 0.026 Uiso 1 1 calc R . .
H21B H 0.3514 0.1408 1.0605 0.026 Uiso 1 1 calc R . .
N23 N 0.3372(3) 0.18931(9) 0.9237(2) 0.0192(5) Uani 1 1 d . . .
C212 C 0.4537(4) 0.21591(11) 0.8508(3) 0.0265(7) Uani 1 1 d . . .
H21C H 0.4019 0.2303 0.7801 0.040 Uiso 1 1 calc R . .
H21D H 0.5347 0.1938 0.8237 0.040 Uiso 1 1 calc R . .
H21E H 0.5011 0.2411 0.9006 0.040 Uiso 1 1 calc R . .
C213 C 0.2652(4) 0.15171(10) 0.8463(3) 0.0209(6) Uani 1 1 d . . .
H21F H 0.3414 0.1257 0.8336 0.025 Uiso 1 1 calc R . .
H21G H 0.2383 0.1655 0.7661 0.025 Uiso 1 1 calc R . .
C214 C 0.1194(4) 0.13121(10) 0.9030(3) 0.0225(6) Uani 1 1 d . . .
C215 C 0.0677(4) 0.08530(11) 0.8756(3) 0.0313(8) Uani 1 1 d . . .
H215 H 0.1243 0.0656 0.8215 0.038 Uiso 1 1 calc R . .
C216 C -0.0672(5) 0.06878(13) 0.9283(3) 0.0385(9) Uani 1 1 d . . .
H216 H -0.1041 0.0375 0.9108 0.046 Uiso 1 1 calc R . .
C217 C -0.1473(4) 0.09772(12) 1.0060(3) 0.0343(8) Uani 1 1 d . . .
H217 H -0.2394 0.0867 1.0437 0.041 Uiso 1 1 calc R . .
C218 C -0.0917(4) 0.14315(11) 1.0283(3) 0.0267(7) Uani 1 1 d . . .
H218 H -0.1481 0.1635 1.0809 0.032 Uiso 1 1 calc R . .
N24 N 0.0410(3) 0.15977(9) 0.9776(2) 0.0210(5) Uani 1 1 d . . .
O211 O -0.0879(2) 0.25233(7) 1.07770(18) 0.0210(4) Uani 1 1 d . . .
O212 O -0.2913(2) 0.28203(8) 1.20816(19) 0.0272(5) Uani 1 1 d . . .
O213 O -0.0332(2) 0.31864(8) 1.21255(19) 0.0261(5) Uani 1 1 d . . .
S21 S -0.15007(8) 0.29278(3) 1.14580(6) 0.01916(15) Uani 1 1 d . . .
C21 C -0.2127(4) 0.33370(12) 1.0258(3) 0.0249(7) Uani 1 1 d . . .
F211 F -0.2552(2) 0.37555(7) 1.07348(19) 0.0364(5) Uani 1 1 d . . .
F212 F -0.3334(2) 0.31653(7) 0.96373(18) 0.0353(5) Uani 1 1 d . . .
F213 F -0.0980(2) 0.34209(8) 0.94920(18) 0.0383(5) Uani 1 1 d . . .
O221 O 0.0756(3) 0.25467(8) 0.81666(18) 0.0264(5) Uani 1 1 d . . .
O222 O 0.1610(2) 0.23412(8) 0.61515(19) 0.0277(5) Uani 1 1 d . . .
O223 O 0.0670(4) 0.31436(9) 0.6595(2) 0.0530(8) Uani 1 1 d . . .
S22 S 0.06558(9) 0.26460(3) 0.68787(6) 0.02047(15) Uani 1 1 d . . .
C22 C -0.1330(5) 0.24504(19) 0.6520(4) 0.0557(10) Uani 1 1 d U . .
F221 F -0.2359(3) 0.27116(11) 0.7127(2) 0.0658(8) Uani 1 1 d U . .
F222 F -0.1513(3) 0.19918(10) 0.6833(3) 0.0694(8) Uani 1 1 d U . .
F223 F -0.1633(3) 0.24872(12) 0.5362(2) 0.0857(10) Uani 1 1 d U . .

loop_
_atom_site_aniso_label
_atom_site_aniso_U_11
_atom_site_aniso_U_22
_atom_site_aniso_U_33
_atom_site_aniso_U_23
_atom_site_aniso_U_13
_atom_site_aniso_U_12
Mn1 0.0182(2) 0.0122(2) 0.01470(19) -0.00218(16) 0.00076(15) 0.00100(17)
N11 0.0257(13) 0.0112(12) 0.0191(12) -0.0010(9) 0.0070(10) -0.0004(10)
C101 0.0355(18) 0.0232(16) 0.0250(15) -0.0055(13) 0.0104(14) -0.0035(14)
C102 0.045(2) 0.0242(17) 0.0268(16) 0.0000(13) 0.0155(15) -0.0100(15)
C103 0.0383(19) 0.0225(17) 0.0237(16) -0.0011(13) 0.0056(14) -0.0085(14)
C104 0.0274(16) 0.0141(14) 0.0184(13) -0.0025(11) 0.0004(11) -0.0018(12)
C105 0.0192(14) 0.0138(14) 0.0147(12) 0.0010(10) 0.0000(11) 0.0018(11)
C106 0.0187(14) 0.0165(14) 0.0154(12) -0.0034(10) 0.0029(11) -0.0001(11)
N12 0.0169(12) 0.0121(11) 0.0163(11) -0.0022(9) 0.0008(9) -0.0001(9)
C107 0.0188(14) 0.0172(14) 0.0206(14) -0.0017(11) 0.0044(11) -0.0016(11)
C108 0.0195(15) 0.0245(16) 0.0263(15) -0.0073(13) 0.0091(12) -0.0020(13)
C109 0.0202(16) 0.0261(17) 0.0330(17) -0.0109(14) 0.0014(13) 0.0071(13)
C110 0.0202(15) 0.0175(15) 0.0243(14) -0.0042(12) -0.0012(11) 0.0054(12)
C111 0.0205(15) 0.0252(17) 0.0230(15) -0.0051(12) -0.0033(12) 0.0073(13)
N13 0.0295(14) 0.0146(12) 0.0177(11) -0.0025(9) -0.0034(10) 0.0053(10)
C112 0.042(2) 0.0186(16) 0.0240(15) 0.0017(13) -0.0050(14) 0.0084(14)
C113 0.0323(17) 0.0184(15) 0.0211(14) -0.0043(12) -0.0080(12) 0.0069(13)
C114 0.0187(14) 0.0189(15) 0.0175(13) -0.0069(11) 0.0005(11) 0.0030(12)
C115 0.0206(15) 0.0224(16) 0.0235(14) -0.0097(12) -0.0047(12) 0.0017(12)
C116 0.0206(15) 0.0212(16) 0.0315(17) -0.0066(13) 0.0030(13) -0.0050(13)
C117 0.0279(16) 0.0158(14) 0.0238(15) 0.0004(12) 0.0010(12) 0.0001(12)
C118 0.0232(15) 0.0179(14) 0.0196(14) -0.0015(11) -0.0011(11) 0.0022(12)
N14 0.0187(12) 0.0156(13) 0.0181(11) -0.0035(9) -0.0006(9) 0.0012(10)
O111 0.0383(14) 0.0371(14) 0.0243(11) 0.0068(10) -0.0030(10) 0.0121(11)
O112 0.0263(12) 0.0476(15) 0.0288(12) 0.0029(11) 0.0053(10) -0.0050(11)
O113 0.0342(13) 0.0370(14) 0.0483(14) -0.0235(13) 0.0056(11) -0.0106(12)
S11 0.0229(4) 0.0220(4) 0.0188(3) -0.0028(3) -0.0020(3) 0.0015(3)
C11 0.0238(16) 0.0327(18) 0.0223(15) 0.0019(13) 0.0010(12) 0.0079(14)
F111 0.0266(11) 0.0628(16) 0.0583(15) -0.0196(12) 0.0157(10) -0.0014(11)
F112 0.0486(14) 0.0283(12) 0.0838(18) -0.0224(12) -0.0040(13) 0.0068(10)
F113 0.0743(18) 0.095(2) 0.0395(13) 0.0240(14) 0.0004(13) 0.0506(17)
O121 0.0392(13) 0.0301(13) 0.0194(10) -0.0054(9) 0.0025(9) 0.0068(10)
O122 0.0449(15) 0.0289(13) 0.0307(12) 0.0059(10) -0.0026(11) 0.0121(11)
O123 0.035(2) 0.0122(18) 0.032(2) -0.0054(16) 0.0058(17) -0.0041(16)
S12 0.0277(8) 0.0121(7) 0.0154(6) -0.0002(5) 0.0025(5) 0.0031(6)
O124 0.020(2) 0.029(3) 0.044(3) -0.004(2) -0.004(2) 0.003(2)
S13 0.0187(9) 0.0193(9) 0.0139(7) -0.0037(6) 0.0001(6) 0.0011(8)
C12 0.0478(19) 0.0173(14) 0.0165(13) -0.0014(12) -0.0022(13) 0.0036(14)
F121 0.077(4) 0.033(3) 0.0229(19) 0.001(2) -0.007(2) 0.029(2)
F122 0.049(2) 0.0149(16) 0.0151(14) -0.0037(13) 0.0056(14) 0.0010(16)
F123 0.073(3) 0.027(2) 0.039(2) 0.0029(17) 0.0090(18) -0.0265(19)
F131 0.047(3) 0.025(3) 0.036(3) 0.008(3) -0.002(2) 0.007(2)
F132 0.054(3) 0.061(3) 0.018(2) -0.001(2) 0.007(2) 0.023(3)
F133 0.062(3) 0.024(2) 0.036(2) -0.0056(18) -0.021(2) -0.007(2)
Mn2 0.0183(2) 0.00960(19) 0.01632(19) -0.00102(16) 0.00269(15) -0.00036(17)
N21 0.0133(11) 0.0125(12) 0.0147(10) -0.0004(9) 0.0012(8) 0.0027(9)
C201 0.0131(13) 0.0155(14) 0.0170(12) -0.0021(11) 0.0010(10) -0.0004(11)
C202 0.0167(14) 0.0151(14) 0.0210(14) 0.0025(11) 0.0043(11) 0.0014(11)
C203 0.0166(14) 0.0134(14) 0.0237(14) -0.0063(11) 0.0004(11) 0.0004(11)
C204 0.0153(14) 0.0233(16) 0.0183(13) -0.0046(11) -0.0011(11) -0.0002(12)
C205 0.0156(13) 0.0150(13) 0.0176(13) -0.0011(11) 0.0017(10) 0.0043(11)
C206 0.0268(15) 0.0179(15) 0.0170(13) 0.0004(11) -0.0009(11) 0.0027(13)
N22 0.0214(12) 0.0160(12) 0.0176(11) 0.0023(9) 0.0001(9) 0.0021(10)
C207 0.0376(18) 0.0198(16) 0.0235(15) 0.0049(13) 0.0049(13) -0.0004(14)
C208 0.047(2) 0.039(2) 0.0322(18) 0.0131(16) -0.0033(16) 0.0022(18)
C209 0.0368(19) 0.0227(17) 0.0404(19) 0.0064(15) -0.0072(15) -0.0012(15)
C210 0.0214(15) 0.0128(14) 0.0276(15) 0.0030(12) -0.0006(12) 0.0041(11)
C211 0.0254(16) 0.0138(14) 0.0270(15) 0.0021(12) 0.0049(12) 0.0033(12)
N23 0.0225(13) 0.0130(11) 0.0221(12) 0.0017(10) 0.0036(10) 0.0012(10)
C212 0.0256(16) 0.0239(16) 0.0301(16) 0.0019(13) 0.0117(13) 0.0001(13)
C213 0.0270(16) 0.0152(14) 0.0208(14) -0.0020(11) 0.0064(12) 0.0018(12)
C214 0.0372(18) 0.0111(14) 0.0194(14) 0.0021(11) 0.0022(13) -0.0004(13)
C215 0.046(2) 0.0144(15) 0.0339(18) -0.0047(13) 0.0084(15) -0.0031(14)
C216 0.058(2) 0.0177(16) 0.040(2) -0.0021(15) 0.0056(18) -0.0139(17)
C217 0.047(2) 0.0274(19) 0.0286(17) -0.0067(14) 0.0089(15) -0.0186(16)
C218 0.0372(18) 0.0209(16) 0.0222(14) -0.0025(12) 0.0074(13) -0.0096(14)
N24 0.0299(14) 0.0140(12) 0.0192(12) -0.0005(9) 0.0059(10) -0.0038(10)
O211 0.0219(10) 0.0175(11) 0.0237(10) -0.0050(8) 0.0064(8) -0.0016(8)
O212 0.0216(11) 0.0369(14) 0.0233(11) -0.0040(9) 0.0070(9) -0.0004(9)
O213 0.0208(11) 0.0287(12) 0.0286(11) -0.0113(9) -0.0030(9) 0.0012(9)
S21 0.0174(3) 0.0201(4) 0.0201(3) -0.0064(3) 0.0041(3) 0.0007(3)
C21 0.0216(16) 0.0276(17) 0.0256(15) -0.0023(13) 0.0018(12) 0.0038(13)
F211 0.0312(11) 0.0270(10) 0.0511(13) -0.0034(9) -0.0004(9) 0.0124(9)
F212 0.0310(11) 0.0427(12) 0.0321(10) -0.0038(9) -0.0060(8) 0.0008(9)
F213 0.0319(11) 0.0403(12) 0.0431(12) 0.0167(10) 0.0164(9) 0.0095(9)
O221 0.0329(12) 0.0268(12) 0.0194(10) 0.0000(9) -0.0024(9) 0.0046(10)
O222 0.0320(12) 0.0235(11) 0.0279(11) -0.0046(10) 0.0058(9) 0.0006(10)
O223 0.102(3) 0.0163(12) 0.0413(15) 0.0081(11) 0.0198(15) 0.0030(14)
S22 0.0306(4) 0.0132(3) 0.0177(3) -0.0003(3) 0.0014(3) 0.0000(3)
C22 0.0350(18) 0.079(3) 0.053(2) -0.036(2) -0.0084(16) 0.0244(19)
F221 0.0358(12) 0.095(2) 0.0662(16) -0.0423(15) -0.0089(11) 0.0308(13)
F222 0.0422(14) 0.0623(17) 0.104(2) -0.0425(16) 0.0143(14) -0.0232(13)
F223 0.0706(17) 0.135(3) 0.0507(15) -0.0492(16) -0.0366(13) 0.0512(17)

loop_
_atom_type_symbol
_atom_type_description
_atom_type_scat_dispersion_real
_atom_type_scat_dispersion_imag
_atom_type_scat_source
C C 0.0033 0.0016 'International Tables Vol C Tables 4.2.6.8 and 6.1.1.4'
H H 0.0000 0.0000 'International Tables Vol C Tables 4.2.6.8 and 6.1.1.4'
N N 0.0061 0.0033 'International Tables Vol C Tables 4.2.6.8 and 6.1.1.4'
O O 0.0106 0.0060 'International Tables Vol C Tables 4.2.6.8 and 6.1.1.4'
F F 0.0171 0.0103 'International Tables Vol C Tables 4.2.6.8 and 6.1.1.4'
S S 0.1246 0.1234 'International Tables Vol C Tables 4.2.6.8 and 6.1.1.4'
Mn Mn 0.3368 0.7283 'International Tables Vol C Tables 4.2.6.8 and 6.1.1.4'

loop_
_geom_angle_atom_site_label_1
_geom_angle_atom_site_label_2
_geom_angle_atom_site_label_3
_geom_angle
N11 Mn1 N12 75.02(8)
N11 Mn1 N13 98.92(9)
N12 Mn1 N13 79.94(8)
N14 Mn1 N11 172.57(9)
N14 Mn1 N12 99.65(8)
N14 Mn1 N13 74.82(9)
O111 Mn1 N11 90.74(10)
O111 Mn1 N12 100.96(9)
O111 Mn1 N13 170.16(10)
O111 Mn1 N14 95.41(9)
O111 Mn1 O121 92.66(9)
O121 Mn1 N11 89.88(9)
O121 Mn1 N12 159.64(8)
O121 Mn1 N13 89.22(9)
O121 Mn1 N14 93.98(9)
C101 N11 Mn1 126.23(19)
C105 N11 Mn1 115.06(18)
C105 N11 C101 118.5(2)
N11 C101 H101 118.7
N11 C101 C102 122.7(3)
C102 C101 H101 118.7
C101 C102 H102 120.5
C101 C102 C103 118.9(3)
C103 C102 H102 120.5
C102 C103 H103 120.7
C104 C103 C102 118.6(3)
C104 C103 H103 120.7
C103 C104 H104 120.3
C103 C104 C105 119.4(3)
C105 C104 H104 120.3
N11 C105 C104 121.8(3)
N11 C105 C106 117.8(2)
C104 C105 C106 120.4(2)
C105 C106 H10A 109.2
C105 C106 H10B 109.2
H10A C106 H10B 107.9
N12 C106 C105 112.0(2)
N12 C106 H10A 109.2
N12 C106 H10B 109.2
C106 N12 Mn1 108.02(16)
C106 N12 C107 109.8(2)
C106 N12 C110 109.6(2)
C107 N12 Mn1 118.25(17)
C107 N12 C110 103.2(2)
C110 N12 Mn1 107.62(16)
N12 C107 H10C 110.6
N12 C107 H10D 110.6
N12 C107 C108 105.8(2)
H10C C107 H10D 108.7
C108 C107 H10C 110.6
C108 C107 H10D 110.6
C107 C108 H10E 110.9
C107 C108 H10F 110.9
C107 C108 C109 104.4(2)
H10E C108 H10F 108.9
C109 C108 H10E 110.9
C109 C108 H10F 110.9
C108 C109 H10G 110.6
C108 C109 H10H 110.6
C108 C109 C110 105.9(2)
H10G C109 H10H 108.7
C110 C109 H10G 110.6
C110 C109 H10H 110.6
N12 C110 C109 106.1(2)
N12 C110 H110 109.8
N12 C110 C111 109.8(2)
C109 C110 H110 109.8
C111 C110 C109 111.6(3)
C111 C110 H110 109.8
C110 C111 H11A 109.1
C110 C111 H11B 109.1
H11A C111 H11B 107.8
N13 C111 C110 112.5(3)
N13 C111 H11A 109.1
N13 C111 H11B 109.1
C111 N13 Mn1 106.01(17)
C112 N13 Mn1 113.8(2)
C112 N13 C111 110.9(2)
C112 N13 C113 109.5(2)
C113 N13 Mn1 106.67(17)
C113 N13 C111 109.9(2)
N13 C112 H11C 109.5
N13 C112 H11D 109.5
N13 C112 H11E 109.5
H11C C112 H11D 109.5
H11C C112 H11E 109.5
H11D C112 H11E 109.5
N13 C113 H11F 109.3
N13 C113 H11G 109.3
N13 C113 C114 111.8(2)
H11F C113 H11G 107.9
C114 C113 H11F 109.3
C114 C113 H11G 109.3
C115 C114 C113 121.9(3)
N14 C114 C113 116.1(3)
N14 C114 C115 122.0(3)
C114 C115 H115 120.3
C114 C115 C116 119.4(3)
C116 C115 H115 120.3
C115 C116 H116 120.6
C117 C116 C115 118.9(3)
C117 C116 H116 120.6
C116 C117 H117 120.7
C116 C117 C118 118.5(3)
C118 C117 H117 120.7
C117 C118 H118 118.4
N14 C118 C117 123.1(3)
N14 C118 H118 118.4
C114 N14 Mn1 115.50(19)
C114 N14 C118 118.0(3)
C118 N14 Mn1 126.53(19)
S11 O111 Mn1 137.79(15)
O111 S11 C11 100.92(14)
O112 S11 O111 112.93(15)
O112 S11 C11 104.10(15)
O113 S11 O111 115.49(16)
O113 S11 O112 115.95(15)
O113 S11 C11 105.12(15)
F111 C11 S11 112.0(2)
F111 C11 F113 107.5(3)
F112 C11 S11 112.0(2)
F112 C11 F111 108.5(3)
F112 C11 F113 106.9(3)
F113 C11 S11 109.7(2)
S12 O121 Mn1 138.12(15)
S13 O121 Mn1 148.46(16)
S13 O121 S12 40.08(10)
S12 O122 S13 40.89(10)
O121 S12 O123 110.4(2)
O121 S12 C12 102.17(15)
O122 S12 O121 120.38(17)
O122 S12 O123 113.6(2)
O122 S12 C12 105.06(17)
O123 S12 C12 102.8(2)
O121 S13 O124 109.1(2)
O121 S13 C12 104.79(17)
O122 S13 O121 120.21(18)
O122 S13 O124 112.2(3)
O122 S13 C12 106.15(17)
O124 S13 C12 102.5(3)
S13 C12 S12 31.30(8)
F121 C12 S12 116.6(4)
F121 C12 S13 124.4(3)
F121 C12 F122 111.5(4)
F121 C12 F123 108.7(4)
F121 C12 F131 30.1(3)
F121 C12 F132 115.2(4)
F121 C12 F133 73.4(4)
F122 C12 S12 108.6(2)
F122 C12 S13 121.2(3)
F122 C12 F123 102.4(3)
F122 C12 F131 129.0(4)
F122 C12 F133 68.2(3)
F123 C12 S12 108.1(3)
F123 C12 S13 77.2(2)
F123 C12 F131 80.3(4)
F131 C12 S12 119.0(3)
F131 C12 S13 109.2(3)
F132 C12 S12 127.9(3)
F132 C12 S13 114.3(3)
F132 C12 F122 44.4(3)
F132 C12 F123 59.0(4)
F132 C12 F131 108.5(5)
F132 C12 F133 111.3(4)
F133 C12 S12 78.6(3)
F133 C12 S13 109.9(3)
F133 C12 F123 170.1(4)
F133 C12 F131 103.1(4)
N21 Mn2 N22 75.24(8)
N21 Mn2 N23 101.38(8)
N21 Mn2 N24 173.83(9)
N23 Mn2 N22 79.71(8)
N24 Mn2 N22 99.23(9)
N24 Mn2 N23 74.65(9)
O211 Mn2 N21 97.11(8)
O211 Mn2 N22 100.44(8)
O211 Mn2 N23 160.86(8)
O211 Mn2 N24 86.52(8)
O221 Mn2 N21 90.83(8)
O221 Mn2 N22 159.73(9)
O221 Mn2 N23 88.92(8)
O221 Mn2 N24 93.79(9)
O221 Mn2 O211 95.77(8)
C201 N21 Mn2 126.40(18)
C201 N21 C205 117.5(2)
C205 N21 Mn2 115.99(18)
N21 C201 H201 118.1
N21 C201 C202 123.9(3)
C202 C201 H201 118.1
C201 C202 H202 120.7
C201 C202 C203 118.5(3)
C203 C202 H202 120.7
C202 C203 H203 120.8
C204 C203 C202 118.5(3)
C204 C203 H203 120.8
C203 C204 H204 120.0
C203 C204 C205 120.0(3)
C205 C204 H204 120.0
N21 C205 C204 121.7(3)
N21 C205 C206 117.8(2)
C204 C205 C206 120.4(2)
C205 C206 H20A 109.1
C205 C206 H20B 109.1
H20A C206 H20B 107.8
N22 C206 C205 112.5(2)
N22 C206 H20A 109.1
N22 C206 H20B 109.1
C206 N22 Mn2 108.16(16)
C206 N22 C207 109.7(2)
C206 N22 C210 109.5(2)
C207 N22 Mn2 118.67(19)
C207 N22 C210 104.0(2)
C210 N22 Mn2 106.49(16)
N22 C207 H20C 110.7
N22 C207 H20D 110.7
N22 C207 C208 105.0(3)
H20C C207 H20D 108.8
C208 C207 H20C 110.7
C208 C207 H20D 110.7
C207 C208 H20E 110.8
C207 C208 H20F 110.8
H20E C208 H20F 108.9
C209 C208 C207 104.6(3)
C209 C208 H20E 110.8
C209 C208 H20F 110.8
C208 C209 H20G 110.6
C208 C209 H20H 110.6
C208 C209 C210 105.5(3)
H20G C209 H20H 108.8
C210 C209 H20G 110.6
C210 C209 H20H 110.6
N22 C210 C209 105.9(2)
N22 C210 H210 109.6
N22 C210 C211 109.7(2)
C209 C210 H210 109.6
C211 C210 C209 112.3(2)
C211 C210 H210 109.6
C210 C211 H21A 109.3
C210 C211 H21B 109.3
H21A C211 H21B 107.9
N23 C211 C210 111.7(2)
N23 C211 H21A 109.3
N23 C211 H21B 109.3
C211 N23 Mn2 105.38(16)
C211 N23 C212 109.6(2)
C211 N23 C213 110.6(2)
C212 N23 Mn2 116.04(18)
C213 N23 Mn2 106.47(17)
C213 N23 C212 108.7(2)
N23 C212 H21C 109.5
N23 C212 H21D 109.5
N23 C212 H21E 109.5
H21C C212 H21D 109.5
H21C C212 H21E 109.5
H21D C212 H21E 109.5
N23 C213 H21F 109.3
N23 C213 H21G 109.3
N23 C213 C214 111.7(2)
H21F C213 H21G 107.9
C214 C213 H21F 109.3
C214 C213 H21G 109.3
C215 C214 C213 121.4(3)
N24 C214 C213 116.9(2)
N24 C214 C215 121.7(3)
C214 C215 H215 120.5
C216 C215 C214 118.9(3)
C216 C215 H215 120.5
C215 C216 H216 120.1
C217 C216 C215 119.7(3)
C217 C216 H216 120.1
C216 C217 H217 120.6
C216 C217 C218 118.8(3)
C218 C217 H217 120.6
C217 C218 H218 118.9
N24 C218 C217 122.2(3)
N24 C218 H218 118.9
C214 N24 Mn2 115.68(19)
C214 N24 C218 118.8(3)
C218 N24 Mn2 125.5(2)
S21 O211 Mn2 135.75(12)
O211 S21 C21 102.61(13)
O212 S21 O211 113.58(13)
O212 S21 O213 116.77(13)
O212 S21 C21 103.66(14)
O213 S21 O211 113.39(12)
O213 S21 C21 104.76(14)
F211 C21 S21 110.0(2)
F212 C21 S21 111.7(2)
F212 C21 F211 107.8(2)
F213 C21 S21 111.0(2)
F213 C21 F211 107.7(3)
F213 C21 F212 108.5(3)
S22 O221 Mn2 168.26(15)
O221 S22 C22 101.52(18)
O222 S22 O221 113.99(13)
O222 S22 C22 103.78(16)
O223 S22 O221 113.65(15)
O223 S22 O222 116.81(15)
O223 S22 C22 104.7(2)
F221 C22 S22 110.4(3)
F221 C22 F222 108.4(4)
F222 C22 S22 110.1(3)
F223 C22 S22 111.3(4)
F223 C22 F221 108.8(3)
F223 C22 F222 107.8(4)

loop_
_geom_bond_atom_site_label_1
_geom_bond_atom_site_label_2
_geom_bond_distance
Mn1 N11 2.254(2)
Mn1 N12 2.282(2)
Mn1 N13 2.284(3)
Mn1 N14 2.252(2)
Mn1 O111 2.136(2)
Mn1 O121 2.165(2)
N11 C101 1.344(4)
N11 C105 1.344(3)
C101 H101 0.9500
C101 C102 1.377(5)
C102 H102 0.9500
C102 C103 1.387(4)
C103 H103 0.9500
C103 C104 1.383(4)
C104 H104 0.9500
C104 C105 1.386(4)
C105 C106 1.513(4)
C106 H10A 0.9900
C106 H10B 0.9900
C106 N12 1.485(4)
N12 C107 1.492(3)
N12 C110 1.510(4)
C107 H10C 0.9900
C107 H10D 0.9900
C107 C108 1.535(4)
C108 H10E 0.9900
C108 H10F 0.9900
C108 C109 1.539(5)
C109 H10G 0.9900
C109 H10H 0.9900
C109 C110 1.543(4)
C110 H110 1.0000
C110 C111 1.529(4)
C111 H11A 0.9900
C111 H11B 0.9900
C111 N13 1.485(4)
N13 C112 1.466(4)
N13 C113 1.481(4)
C112 H11C 0.9800
C112 H11D 0.9800
C112 H11E 0.9800
C113 H11F 0.9900
C113 H11G 0.9900
C113 C114 1.512(4)
C114 C115 1.383(4)
C114 N14 1.345(4)
C115 H115 0.9500
C115 C116 1.387(4)
C116 H116 0.9500
C116 C117 1.380(4)
C117 H117 0.9500
C117 C118 1.382(4)
C118 H118 0.9500
C118 N14 1.347(4)
O111 S11 1.453(2)
O112 S11 1.440(2)
O113 S11 1.424(2)
S11 C11 1.823(3)
C11 F111 1.319(4)
C11 F112 1.310(4)
C11 F113 1.337(4)
O121 S12 1.432(2)
O121 S13 1.415(3)
O122 S12 1.387(3)
O122 S13 1.407(3)
O123 S12 1.439(4)
S12 C12 1.827(3)
O124 S13 1.450(5)
S13 C12 1.788(3)
C12 F121 1.249(6)
C12 F122 1.355(4)
C12 F123 1.385(5)
C12 F131 1.395(7)
C12 F132 1.261(5)
C12 F133 1.383(6)
Mn2 N21 2.218(2)
Mn2 N22 2.297(2)
Mn2 N23 2.293(2)
Mn2 N24 2.238(2)
Mn2 O211 2.184(2)
Mn2 O221 2.159(2)
N21 C201 1.349(3)
N21 C205 1.354(4)
C201 H201 0.9500
C201 C202 1.372(4)
C202 H202 0.9500
C202 C203 1.394(4)
C203 H203 0.9500
C203 C204 1.380(4)
C204 H204 0.9500
C204 C205 1.391(4)
C205 C206 1.499(4)
C206 H20A 0.9900
C206 H20B 0.9900
C206 N22 1.483(4)
N22 C207 1.488(4)
N22 C210 1.500(4)
C207 H20C 0.9900
C207 H20D 0.9900
C207 C208 1.565(5)
C208 H20E 0.9900
C208 H20F 0.9900
C208 C209 1.545(5)
C209 H20G 0.9900
C209 H20H 0.9900
C209 C210 1.549(4)
C210 H210 1.0000
C210 C211 1.528(4)
C211 H21A 0.9900
C211 H21B 0.9900
C211 N23 1.479(4)
N23 C212 1.491(4)
N23 C213 1.486(4)
C212 H21C 0.9800
C212 H21D 0.9800
C212 H21E 0.9800
C213 H21F 0.9900
C213 H21G 0.9900
C213 C214 1.519(4)
C214 C215 1.391(4)
C214 N24 1.335(4)
C215 H215 0.9500
C215 C216 1.383(5)
C216 H216 0.9500
C216 C217 1.371(5)
C217 H217 0.9500
C217 C218 1.379(4)
C218 H218 0.9500
C218 N24 1.359(4)
O211 S21 1.463(2)
O212 S21 1.434(2)
O213 S21 1.434(2)
S21 C21 1.828(3)
C21 F211 1.337(4)
C21 F212 1.327(4)
C21 F213 1.326(4)
O221 S22 1.451(2)
O222 S22 1.435(2)
O223 S22 1.427(3)
S22 C22 1.831(4)
C22 F221 1.334(4)
C22 F222 1.339(6)
C22 F223 1.305(5)
